data_1547920
loop_
_publ_author_name
'Lim, Ngiap-Kie'
'Weiss, Patrick'
'Li, Beryl X.'
'McCulley, Christina H.'
'Hare, Stephanie R.'
'Bensema, Bronwyn L.'
'Palazzo, Teresa A.'
'Tantillo, Dean J.'
'Zhang, Haiming'
'Gosselin, Francis'

_publ_section_title
;
 Synthesis of Highly Stereodefined Tetrasubstituted Acyclic All-Carbon
 Olefins via a Syn-Elimination Approach.
;
_journal_issue 22
_journal_name_full 'Organic letters'
_journal_page_first 6212
_journal_page_last 6215
_journal_paper_doi 10.1021/acs.orglett.7b03141
_journal_volume 19
_journal_year 2017
_chemical_formula_sum 'C20 H17 Cl S'
_chemical_formula_weight 324.85
_chemical_name_common 68869-182
_chemical_name_systematic gene945
_space_group.centring_type P

_space_group_crystal_system triclinic
_space_group_IT_number 2
_space_group_name_Hall '-P 1'
_space_group_name_H-M_alt 'P -1'
_symmetry_space_group_name_Hall '-P 1'
_symmetry_space_group_name_H-M 'P -1'
_atom_sites_solution_hydrogens geom
_atom_sites_solution_primary iterative
_atom_sites_solution_secondary difmap
_audit_creation_method SHELXL-2016/6
_cell_angle_alpha 72.1070(10)
_cell_angle_beta 89.7840(10)
_cell_angle_gamma 82.2810(10)
_cell_formula_units_Z 4
_cell_length_a 8.5228(3)
_cell_length_b 12.1509(4)
_cell_length_c 17.0050(6)
_cell_measurement_reflns_used 9811
_cell_measurement_temperature 100(2)
_cell_measurement_theta_max 72.91
_cell_measurement_theta_min 2.73
_cell_volume 1659.36(10)
_computing_cell_refinement 'Bruker SAINT'
_computing_data_collection 'Bruker APEX2'
_computing_data_reduction 'Bruker SAINT'
_computing_molecular_graphics ORTEP-32
_computing_publication_material WinGX
_computing_structure_refinement SHELXL-2016
_computing_structure_solution SHELXT-2014
_diffrn_ambient_temperature 100(2)
_diffrn_detector_area_resol_mean 8.366
_diffrn_measured_fraction_theta_full 0.983
_diffrn_measured_fraction_theta_max 0.961
_diffrn_measurement_device_type 'Bruker APEX-II CCD'
_diffrn_measurement_method '\f and \w scans'
_diffrn_radiation_type CuK\a
_diffrn_radiation_wavelength 1.54178
_diffrn_reflns_av_R_equivalents 0.0554
_diffrn_reflns_av_unetI/netI 0.0525
_diffrn_reflns_Laue_measured_fraction_full 0.983
_diffrn_reflns_Laue_measured_fraction_max 0.961
_diffrn_reflns_limit_h_max 10
_diffrn_reflns_limit_h_min -10
_diffrn_reflns_limit_k_max 15
_diffrn_reflns_limit_k_min -14
_diffrn_reflns_limit_l_max 20
_diffrn_reflns_limit_l_min -21
_diffrn_reflns_number 24107
_diffrn_reflns_point_group_measured_fraction_full 0.983
_diffrn_reflns_point_group_measured_fraction_max 0.961
_diffrn_reflns_theta_full 67.000
_diffrn_reflns_theta_max 72.922
_diffrn_reflns_theta_min 2.733
_diffrn_source 'microfocus rotating anode'
_exptl_absorpt_coefficient_mu 3.138
_exptl_absorpt_correction_T_max 0.7536
_exptl_absorpt_correction_T_min 0.6247
_exptl_absorpt_correction_type multi-scan
_exptl_absorpt_process_details
; 
 SADABS 2016/2: Krause, L., Herbst-Irmer, R., Sheldrick G.M. & Stalke D., 
 J. Appl. Cryst. 48 (2015) 3-10 
;
_exptl_crystal_colour colorless
_exptl_crystal_density_diffrn 1.300
_exptl_crystal_description block
_exptl_crystal_F_000 680
_exptl_crystal_size_max 0.290
_exptl_crystal_size_mid 0.250
_exptl_crystal_size_min 0.220
_refine_diff_density_max 0.551
_refine_diff_density_min -0.474
_refine_diff_density_rms 0.069
_refine_ls_extinction_method none
_refine_ls_goodness_of_fit_ref 1.045
_refine_ls_hydrogen_treatment constr
_refine_ls_matrix_type full
_refine_ls_number_parameters 399
_refine_ls_number_reflns 6372
_refine_ls_number_restraints 0
_refine_ls_restrained_S_all 1.045
_refine_ls_R_factor_all 0.0422
_refine_ls_R_factor_gt 0.0404
_refine_ls_shift/su_max 0.001
_refine_ls_shift/su_mean 0.000
_refine_ls_structure_factor_coef Fsqd
_refine_ls_weighting_details 'w=1/[\s^2^(Fo^2^)+(0.0541P)^2^+1.0099P] where P=(Fo^2^+2Fc^2^)/3'
_refine_ls_weighting_scheme calc
_refine_ls_wR_factor_gt 0.1099
_refine_ls_wR_factor_ref 0.1117
_reflns_Friedel_coverage 0.000
_reflns_number_gt 6000
_reflns_number_total 6372
_reflns_threshold_expression 'I > 2\s(I)'
_cod_data_source_file ol7b03141_si_026.cif
_cod_data_source_block 68869-182
_cod_depositor_comments
;
The following automatic conversions were performed:

'_space_group.centring_type' value 'primitive' was replaced with the
value 'P' as specified in the replacement file
'/home/antanas/src/cod-tools/trunk/data/replacement-values/replacement_values.lst'.

Automatic conversion script
Id: cif_fix_values 5642 2017-10-24 12:04:52Z antanas 

 Adding full bibliography for 1547906--1547941.cif.
;
_cod_database_code 1547920
_shelx_shelxl_version_number 2016/6
_shelx_space_group_comment
; 
The symmetry employed for this shelxl refinement is uniquely defined 
by the following loop, which should always be used as a source of 
symmetry information in preference to the above space-group names. 
They are only intended as comments. 
;
_shelx_estimated_absorpt_t_min 0.463
_shelx_estimated_absorpt_t_max 0.545

loop_
_space_group_symop_operation_xyz
'x, y, z'
'-x, -y, -z'

loop_
_atom_site_label
_atom_site_type_symbol
_atom_site_fract_x
_atom_site_fract_y
_atom_site_fract_z
_atom_site_U_iso_or_equiv
_atom_site_adp_type
_atom_site_occupancy
_atom_site_site_symmetry_order
_atom_site_calc_flag
_atom_site_refinement_flags_posn
_atom_site_refinement_flags_adp
C1 C 0.47431(19) 0.79348(14) 0.84107(10) 0.0168(3) Uani 1 1 d . .
C2 C 0.40681(19) 0.90591(14) 0.80632(10) 0.0172(3) Uani 1 1 d . .
C3 C 0.4842(2) 1.01224(15) 0.80262(12) 0.0239(4) Uani 1 1 d . .
H3A H 0.481059 1.063296 0.744551 0.029 Uiso 1 1 calc R U
H3B H 0.596779 0.987034 0.821445 0.029 Uiso 1 1 calc R U
C4 C 0.4029(2) 1.08210(17) 0.85611(15) 0.0342(5) Uani 1 1 d . .
H4A H 0.289362 1.101266 0.841091 0.051 Uiso 1 1 calc R U
H4B H 0.449302 1.154353 0.846969 0.051 Uiso 1 1 calc R U
H4C H 0.417904 1.035439 0.914542 0.051 Uiso 1 1 calc R U
C5 C 0.24505(19) 0.93412(14) 0.76634(10) 0.0172(3) Uani 1 1 d . .
C6 C 0.2080(2) 1.00969(15) 0.68411(11) 0.0207(3) Uani 1 1 d . .
H6 H 0.283437 1.049858 0.649499 0.025 Uiso 1 1 calc R U
C7 C 0.0468(2) 1.01860(13) 0.65943(10) 0.0186(3) Uani 1 1 d . .
H7 H 0.001361 1.062083 0.606201 0.022 Uiso 1 1 calc R U
C8 C 0.11337(19) 0.89190(14) 0.80337(11) 0.0197(3) Uani 1 1 d . .
H8 H 0.113677 0.841498 0.858568 0.024 Uiso 1 1 calc R U
C9 C 0.63293(19) 0.75807(14) 0.88524(10) 0.0177(3) Uani 1 1 d . .
C10 C 0.7371(2) 0.66698(15) 0.87099(10) 0.0206(3) Uani 1 1 d . .
H10 H 0.704317 0.628061 0.834546 0.025 Uiso 1 1 calc R U
C11 C 0.8867(2) 0.63284(16) 0.90909(11) 0.0246(4) Uani 1 1 d . .
H11 H 0.956099 0.571858 0.897941 0.029 Uiso 1 1 calc R U
C12 C 0.9357(2) 0.68765(16) 0.96366(12) 0.0258(4) Uani 1 1 d . .
H12 H 1.038560 0.664550 0.989619 0.031 Uiso 1 1 calc R U
C13 C 0.8334(2) 0.77627(16) 0.97992(11) 0.0252(4) Uani 1 1 d . .
H13 H 0.866137 0.813643 1.017347 0.030 Uiso 1 1 calc R U
C14 C 0.6827(2) 0.81072(15) 0.94162(11) 0.0220(3) Uani 1 1 d . .
H14 H 0.612996 0.870616 0.953889 0.026 Uiso 1 1 calc R U
C15 C 0.39717(18) 0.69387(14) 0.83326(10) 0.0160(3) Uani 1 1 d . .
C16 C 0.37372(18) 0.60182(14) 0.90372(10) 0.0165(3) Uani 1 1 d . .
H16 H 0.405785 0.604048 0.956587 0.020 Uiso 1 1 calc R U
C17 C 0.30452(19) 0.50732(14) 0.89784(10) 0.0181(3) Uani 1 1 d . .
H17 H 0.288087 0.445736 0.946073 0.022 Uiso 1 1 calc R U
C18 C 0.25977(19) 0.50458(14) 0.81999(10) 0.0177(3) Uani 1 1 d . .
C19 C 0.2836(2) 0.59317(15) 0.74896(10) 0.0192(3) Uani 1 1 d . .
H19 H 0.253427 0.589556 0.696183 0.023 Uiso 1 1 calc R U
C20 C 0.35225(19) 0.68757(14) 0.75588(10) 0.0184(3) Uani 1 1 d . .
H20 H 0.368872 0.748637 0.707367 0.022 Uiso 1 1 calc R U
C21 C 0.74964(18) 0.38425(14) 0.60383(10) 0.0151(3) Uani 1 1 d . .
C22 C 0.72789(18) 0.49901(14) 0.55959(10) 0.0157(3) Uani 1 1 d . .
C23 C 0.68143(19) 0.54571(14) 0.46853(10) 0.0173(3) Uani 1 1 d . .
H23A H 0.578188 0.596633 0.461311 0.021 Uiso 1 1 calc R U
H23B H 0.666868 0.479279 0.448448 0.021 Uiso 1 1 calc R U
C24 C 0.8017(2) 0.61507(16) 0.41501(11) 0.0245(4) Uani 1 1 d . .
H24A H 0.817747 0.680847 0.434543 0.037 Uiso 1 1 calc R U
H24B H 0.761784 0.644646 0.357328 0.037 Uiso 1 1 calc R U
H24C H 0.902725 0.564122 0.418912 0.037 Uiso 1 1 calc R U
C25 C 0.74538(19) 0.59066(14) 0.59866(10) 0.0164(3) Uani 1 1 d . .
C26 C 0.86934(19) 0.58482(14) 0.65744(10) 0.0181(3) Uani 1 1 d . .
H26 H 0.946739 0.518123 0.679127 0.022 Uiso 1 1 calc R U
C27 C 0.8651(2) 0.68416(15) 0.67903(11) 0.0214(3) Uani 1 1 d . .
H27 H 0.939090 0.695311 0.716568 0.026 Uiso 1 1 calc R U
C28 C 0.6501(2) 0.69656(15) 0.57850(11) 0.0230(4) Uani 1 1 d . .
H28 H 0.561508 0.717697 0.540522 0.028 Uiso 1 1 calc R U
C29 C 0.74692(18) 0.28883(13) 0.56565(10) 0.0153(3) Uani 1 1 d . .
C30 C 0.65659(19) 0.19900(14) 0.60156(10) 0.0171(3) Uani 1 1 d . .
H30 H 0.598258 0.200629 0.649004 0.020 Uiso 1 1 calc R U
C31 C 0.6509(2) 0.10775(14) 0.56901(11) 0.0194(3) Uani 1 1 d . .
H31 H 0.588647 0.047882 0.593909 0.023 Uiso 1 1 calc R U
C32 C 0.7370(2) 0.10433(14) 0.49953(11) 0.0201(3) Uani 1 1 d . .
H32 H 0.733115 0.042386 0.476807 0.024 Uiso 1 1 calc R U
C33 C 0.8280(2) 0.19157(15) 0.46395(10) 0.0206(3) Uani 1 1 d . .
H33 H 0.886704 0.189354 0.416726 0.025 Uiso 1 1 calc R U
C34 C 0.83408(19) 0.28245(14) 0.49694(10) 0.0183(3) Uani 1 1 d . .
H34 H 0.898372 0.341101 0.472441 0.022 Uiso 1 1 calc R U
C35 C 0.76228(18) 0.34146(13) 0.69659(10) 0.0156(3) Uani 1 1 d . .
C36 C 0.6494(2) 0.38419(15) 0.74373(11) 0.0199(3) Uani 1 1 d . .
H36 H 0.570926 0.448020 0.716852 0.024 Uiso 1 1 calc R U
C37 C 0.6495(2) 0.33543(16) 0.82876(11) 0.0229(4) Uani 1 1 d . .
H37 H 0.572814 0.365955 0.860109 0.027 Uiso 1 1 calc R U
C38 C 0.7630(2) 0.24147(15) 0.86755(10) 0.0203(3) Uani 1 1 d . .
C39 C 0.8791(2) 0.19806(14) 0.82337(11) 0.0201(3) Uani 1 1 d . .
H39 H 0.958041 0.134921 0.850849 0.024 Uiso 1 1 calc R U
C40 C 0.87802(19) 0.24876(14) 0.73789(10) 0.0178(3) Uani 1 1 d . .
H40 H 0.957393 0.219822 0.707074 0.021 Uiso 1 1 calc R U
S1 S -0.05240(5) 0.94039(4) 0.73874(3) 0.02598(13) Uani 1 1 d . .
S2 S 0.70934(6) 0.78642(4) 0.62985(3) 0.02706(13) Uani 1 1 d . .
Cl1 Cl 0.17127(5) 0.38726(4) 0.81150(3) 0.02697(12) Uani 1 1 d . .
Cl2 Cl 0.75378(5) 0.17320(4) 0.97366(3) 0.03037(13) Uani 1 1 d . .

loop_
_atom_site_aniso_label
_atom_site_aniso_U_11
_atom_site_aniso_U_22
_atom_site_aniso_U_33
_atom_site_aniso_U_23
_atom_site_aniso_U_13
_atom_site_aniso_U_12
C1 0.0171(7) 0.0192(8) 0.0139(7) -0.0042(6) 0.0020(6) -0.0035(6)
C2 0.0172(7) 0.0190(8) 0.0147(8) -0.0034(6) 0.0015(6) -0.0047(6)
C3 0.0210(8) 0.0195(8) 0.0269(9) 0.0014(7) -0.0013(7) -0.0088(7)
C4 0.0305(10) 0.0216(9) 0.0552(13) -0.0174(9) -0.0050(9) -0.0062(8)
C5 0.0195(8) 0.0135(7) 0.0186(8) -0.0056(6) -0.0013(6) -0.0012(6)
C6 0.0235(8) 0.0184(8) 0.0186(8) -0.0044(6) 0.0006(7) -0.0004(6)
C7 0.0265(8) 0.0123(7) 0.0137(8) -0.0045(6) -0.0037(6) 0.0095(6)
C8 0.0187(8) 0.0182(8) 0.0210(8) -0.0043(6) -0.0015(6) -0.0031(6)
C9 0.0166(8) 0.0185(8) 0.0156(8) -0.0008(6) 0.0009(6) -0.0044(6)
C10 0.0180(8) 0.0243(8) 0.0175(8) -0.0033(7) 0.0022(6) -0.0035(6)
C11 0.0167(8) 0.0267(9) 0.0247(9) -0.0008(7) 0.0046(7) -0.0012(7)
C12 0.0159(8) 0.0295(9) 0.0255(9) 0.0027(7) -0.0039(7) -0.0067(7)
C13 0.0246(9) 0.0263(9) 0.0238(9) -0.0030(7) -0.0047(7) -0.0117(7)
C14 0.0222(8) 0.0208(8) 0.0212(9) -0.0038(7) -0.0014(7) -0.0038(6)
C15 0.0126(7) 0.0173(7) 0.0168(8) -0.0046(6) -0.0004(6) 0.0012(6)
C16 0.0159(7) 0.0191(8) 0.0138(8) -0.0052(6) -0.0012(6) 0.0005(6)
C17 0.0188(8) 0.0167(7) 0.0169(8) -0.0036(6) 0.0004(6) 0.0005(6)
C18 0.0167(7) 0.0154(7) 0.0219(8) -0.0081(6) -0.0020(6) 0.0003(6)
C19 0.0210(8) 0.0202(8) 0.0166(8) -0.0076(6) -0.0025(6) 0.0009(6)
C20 0.0194(8) 0.0185(8) 0.0156(8) -0.0038(6) 0.0011(6) -0.0006(6)
C21 0.0119(7) 0.0162(7) 0.0172(8) -0.0058(6) 0.0001(6) -0.0011(6)
C22 0.0123(7) 0.0161(7) 0.0178(8) -0.0043(6) -0.0001(6) -0.0011(6)
C23 0.0183(7) 0.0149(7) 0.0175(8) -0.0037(6) -0.0020(6) -0.0012(6)
C24 0.0279(9) 0.0261(9) 0.0189(9) -0.0046(7) 0.0040(7) -0.0067(7)
C25 0.0171(7) 0.0147(7) 0.0173(8) -0.0044(6) 0.0027(6) -0.0031(6)
C26 0.0184(8) 0.0176(7) 0.0185(8) -0.0055(6) 0.0017(6) -0.0027(6)
C27 0.0255(8) 0.0223(8) 0.0193(8) -0.0089(7) 0.0048(7) -0.0072(7)
C28 0.0259(9) 0.0178(8) 0.0238(9) -0.0053(7) -0.0022(7) -0.0003(7)
C29 0.0162(7) 0.0132(7) 0.0147(8) -0.0028(6) -0.0032(6) 0.0007(6)
C30 0.0182(7) 0.0147(7) 0.0166(8) -0.0032(6) 0.0009(6) -0.0006(6)
C31 0.0199(8) 0.0134(7) 0.0237(9) -0.0038(6) -0.0016(6) -0.0027(6)
C32 0.0254(8) 0.0152(7) 0.0198(8) -0.0074(6) -0.0049(7) 0.0020(6)
C33 0.0248(8) 0.0210(8) 0.0152(8) -0.0063(6) -0.0001(6) 0.0011(7)
C34 0.0193(8) 0.0177(7) 0.0160(8) -0.0025(6) 0.0003(6) -0.0023(6)
C35 0.0168(7) 0.0135(7) 0.0170(8) -0.0045(6) 0.0012(6) -0.0044(6)
C36 0.0194(8) 0.0179(8) 0.0214(8) -0.0055(6) 0.0027(6) -0.0004(6)
C37 0.0227(8) 0.0268(9) 0.0222(9) -0.0113(7) 0.0063(7) -0.0052(7)
C38 0.0241(8) 0.0249(8) 0.0140(8) -0.0060(6) 0.0002(6) -0.0114(7)
C39 0.0231(8) 0.0174(8) 0.0189(8) -0.0042(6) -0.0051(6) -0.0031(6)
C40 0.0196(8) 0.0164(7) 0.0186(8) -0.0074(6) 0.0010(6) -0.0022(6)
S1 0.0206(2) 0.0239(2) 0.0352(3) -0.01241(19) -0.00342(18) -0.00148(16)
S2 0.0376(3) 0.0147(2) 0.0301(3) -0.00984(17) 0.00197(19) -0.00090(17)
Cl1 0.0392(3) 0.0188(2) 0.0240(2) -0.00639(16) -0.00737(18) -0.00800(17)
Cl2 0.0341(2) 0.0425(3) 0.0141(2) -0.00404(18) 0.00049(17) -0.0152(2)

loop_
_atom_type_symbol
_atom_type_description
_atom_type_scat_dispersion_real
_atom_type_scat_dispersion_imag
_atom_type_scat_source
C C 0.0181 0.0091 'International Tables Vol C Tables 4.2.6.8 and 6.1.1.4'
H H 0.0000 0.0000 'International Tables Vol C Tables 4.2.6.8 and 6.1.1.4'
S S 0.3331 0.5567 'International Tables Vol C Tables 4.2.6.8 and 6.1.1.4'
Cl Cl 0.3639 0.7018 'International Tables Vol C Tables 4.2.6.8 and 6.1.1.4'

loop_
_geom_angle_atom_site_label_1
_geom_angle_atom_site_label_2
_geom_angle_atom_site_label_3
_geom_angle
C2 C1 C15 121.49(15)
C2 C1 C9 124.21(15)
C15 C1 C9 114.20(13)
C1 C2 C5 121.00(15)
C1 C2 C3 125.16(15)
C5 C2 C3 113.84(14)
C2 C3 C4 112.48(15)
C2 C3 H3A 109.1
C4 C3 H3A 109.1
C2 C3 H3B 109.1
C4 C3 H3B 109.1
H3A C3 H3B 107.8
C3 C4 H4A 109.5
C3 C4 H4B 109.5
H4A C4 H4B 109.5
C3 C4 H4C 109.5
H4A C4 H4C 109.5
H4B C4 H4C 109.5
C8 C5 C6 111.38(15)
C8 C5 C2 124.71(15)
C6 C5 C2 123.91(15)
C7 C6 C5 112.94(15)
C7 C6 H6 123.5
C5 C6 H6 123.5
C6 C7 S1 109.95(12)
C6 C7 H7 125.0
S1 C7 H7 125.0
C5 C8 S1 112.26(13)
C5 C8 H8 123.9
S1 C8 H8 123.9
C14 C9 C10 117.95(16)
C14 C9 C1 122.94(15)
C10 C9 C1 119.11(15)
C11 C10 C9 121.19(17)
C11 C10 H10 119.4
C9 C10 H10 119.4
C10 C11 C12 120.17(17)
C10 C11 H11 119.9
C12 C11 H11 119.9
C13 C12 C11 119.55(16)
C13 C12 H12 120.2
C11 C12 H12 120.2
C12 C13 C14 120.34(17)
C12 C13 H13 119.8
C14 C13 H13 119.8
C13 C14 C9 120.76(17)
C13 C14 H14 119.6
C9 C14 H14 119.6
C20 C15 C16 118.39(15)
C20 C15 C1 121.27(14)
C16 C15 C1 120.30(14)
C17 C16 C15 121.31(15)
C17 C16 H16 119.3
C15 C16 H16 119.3
C16 C17 C18 118.72(15)
C16 C17 H17 120.6
C18 C17 H17 120.6
C19 C18 C17 121.47(15)
C19 C18 Cl1 119.18(13)
C17 C18 Cl1 119.35(13)
C18 C19 C20 119.14(15)
C18 C19 H19 120.4
C20 C19 H19 120.4
C19 C20 C15 120.96(15)
C19 C20 H20 119.5
C15 C20 H20 119.5
C22 C21 C29 123.24(15)
C22 C21 C35 122.93(14)
C29 C21 C35 113.56(13)
C21 C22 C25 121.57(15)
C21 C22 C23 124.20(15)
C25 C22 C23 114.22(13)
C22 C23 C24 114.27(14)
C22 C23 H23A 108.7
C24 C23 H23A 108.7
C22 C23 H23B 108.7
C24 C23 H23B 108.7
H23A C23 H23B 107.6
C23 C24 H24A 109.5
C23 C24 H24B 109.5
H24A C24 H24B 109.5
C23 C24 H24C 109.5
H24A C24 H24C 109.5
H24B C24 H24C 109.5
C28 C25 C26 110.90(15)
C28 C25 C22 123.74(15)
C26 C25 C22 125.21(14)
C27 C26 C25 113.46(15)
C27 C26 H26 123.3
C25 C26 H26 123.3
C26 C27 S2 111.32(13)
C26 C27 H27 124.3
S2 C27 H27 124.3
C25 C28 S2 112.21(14)
C25 C28 H28 123.9
S2 C28 H28 123.9
C34 C29 C30 117.92(15)
C34 C29 C21 123.21(14)
C30 C29 C21 118.84(14)
C31 C30 C29 121.22(15)
C31 C30 H30 119.4
C29 C30 H30 119.4
C30 C31 C32 119.76(15)
C30 C31 H31 120.1
C32 C31 H31 120.1
C33 C32 C31 119.71(15)
C33 C32 H32 120.1
C31 C32 H32 120.1
C32 C33 C34 120.37(16)
C32 C33 H33 119.8
C34 C33 H33 119.8
C33 C34 C29 120.99(15)
C33 C34 H34 119.5
C29 C34 H34 119.5
C36 C35 C40 118.13(15)
C36 C35 C21 121.10(14)
C40 C35 C21 120.42(14)
C37 C36 C35 121.35(16)
C37 C36 H36 119.3
C35 C36 H36 119.3
C36 C37 C38 119.08(15)
C36 C37 H37 120.5
C38 C37 H37 120.5
C37 C38 C39 121.41(15)
C37 C38 Cl2 118.95(13)
C39 C38 Cl2 119.59(14)
C38 C39 C40 118.73(15)
C38 C39 H39 120.6
C40 C39 H39 120.6
C39 C40 C35 121.25(15)
C39 C40 H40 119.4
C35 C40 H40 119.4
C7 S1 C8 93.41(8)
C27 S2 C28 92.10(8)

loop_
_geom_bond_atom_site_label_1
_geom_bond_atom_site_label_2
_geom_bond_distance
C1 C2 1.357(2)
C1 C15 1.493(2)
C1 C9 1.493(2)
C2 C5 1.489(2)
C2 C3 1.512(2)
C3 C4 1.530(3)
C3 H3A 0.9900
C3 H3B 0.9900
C4 H4A 0.9800
C4 H4B 0.9800
C4 H4C 0.9800
C5 C8 1.368(2)
C5 C6 1.426(2)
C6 C7 1.418(2)
C6 H6 0.9500
C7 S1 1.6902(17)
C7 H7 0.9500
C8 S1 1.7149(17)
C8 H8 0.9500
C9 C14 1.400(2)
C9 C10 1.404(2)
C10 C11 1.385(2)
C10 H10 0.9500
C11 C12 1.392(3)
C11 H11 0.9500
C12 C13 1.388(3)
C12 H12 0.9500
C13 C14 1.394(3)
C13 H13 0.9500
C14 H14 0.9500
C15 C20 1.399(2)
C15 C16 1.400(2)
C16 C17 1.389(2)
C16 H16 0.9500
C17 C18 1.390(2)
C17 H17 0.9500
C18 C19 1.385(2)
C18 Cl1 1.7429(17)
C19 C20 1.391(2)
C19 H19 0.9500
C20 H20 0.9500
C21 C22 1.353(2)
C21 C29 1.495(2)
C21 C35 1.501(2)
C22 C25 1.484(2)
C22 C23 1.510(2)
C23 C24 1.531(2)
C23 H23A 0.9900
C23 H23B 0.9900
C24 H24A 0.9800
C24 H24B 0.9800
C24 H24C 0.9800
C25 C28 1.372(2)
C25 C26 1.437(2)
C26 C27 1.361(2)
C26 H26 0.9500
C27 S2 1.7125(19)
C27 H27 0.9500
C28 S2 1.7167(19)
C28 H28 0.9500
C29 C34 1.399(2)
C29 C30 1.403(2)
C30 C31 1.389(2)
C30 H30 0.9500
C31 C32 1.397(2)
C31 H31 0.9500
C32 C33 1.384(3)
C32 H32 0.9500
C33 C34 1.390(2)
C33 H33 0.9500
C34 H34 0.9500
C35 C36 1.398(2)
C35 C40 1.398(2)
C36 C37 1.384(3)
C36 H36 0.9500
C37 C38 1.385(3)
C37 H37 0.9500
C38 C39 1.386(3)
C38 Cl2 1.7456(17)
C39 C40 1.393(2)
C39 H39 0.9500
C40 H40 0.9500
